data_7212878
loop_
_publ_author_name
'Liu, Li'
'Jiang, Xiao'
'Zhang, Jie'

_publ_section_title
;
 Anion-linked cucurbit[6]uril frameworks formed by microwave-assisted
 synthesis in ionic liquids
;
_journal_issue 11
_journal_name_full CrystEngComm
_journal_page_first 3445
_journal_paper_doi 10.1039/c0ce00265h
_journal_volume 12
_journal_year 2010
_chemical_formula_sum 'C36 H60 N24 O30 S2'
_chemical_formula_weight 1373.20
_chemical_name_systematic
;
?
;
_space_group_IT_number 58
_symmetry_cell_setting orthorhombic
_symmetry_space_group_name_Hall '-P 2 2n'
_symmetry_space_group_name_H-M 'P n n m'
_atom_sites_solution_hydrogens geom
_atom_sites_solution_primary direct
_atom_sites_solution_secondary difmap
_audit_creation_method SHELXL-97
_cell_angle_alpha 90.00
_cell_angle_beta 90.00
_cell_angle_gamma 90.00
_cell_formula_units_Z 2
_cell_length_a 16.387(4)
_cell_length_b 11.486(3)
_cell_length_c 15.506(4)
_cell_measurement_temperature 293(2)
_cell_volume 2918.6(13)
_computing_cell_refinement 'Bruker SMART'
_computing_data_collection 'Bruker SMART'
_computing_data_reduction 'Bruker SAINT'
_computing_molecular_graphics 'Bruker SHELXTL'
_computing_publication_material 'Bruker SHELXTL'
_computing_structure_refinement 'Bruker SHELXTL'
_computing_structure_solution 'Bruker SHELXTL'
_diffrn_ambient_temperature 293(2)
_diffrn_measured_fraction_theta_full 0.951
_diffrn_measured_fraction_theta_max 0.951
_diffrn_measurement_device_type 'CCD area detector'
_diffrn_measurement_method 'phi and omega scans'
_diffrn_radiation_monochromator graphite
_diffrn_radiation_source 'fine-focus sealed tube'
_diffrn_radiation_type MoK\a
_diffrn_radiation_wavelength 0.71073
_diffrn_reflns_av_R_equivalents 0.0337
_diffrn_reflns_av_sigmaI/netI 0.0256
_diffrn_reflns_limit_h_max 18
_diffrn_reflns_limit_h_min -19
_diffrn_reflns_limit_k_max 13
_diffrn_reflns_limit_k_min -12
_diffrn_reflns_limit_l_max 15
_diffrn_reflns_limit_l_min -18
_diffrn_reflns_number 13191
_diffrn_reflns_theta_full 24.99
_diffrn_reflns_theta_max 24.99
_diffrn_reflns_theta_min 2.17
_exptl_absorpt_coefficient_mu 0.203
_exptl_absorpt_correction_type none
_exptl_crystal_colour colorless
_exptl_crystal_density_diffrn 1.563
_exptl_crystal_density_method 'not measured'
_exptl_crystal_description block
_exptl_crystal_F_000 1432
_exptl_crystal_size_max 0.56
_exptl_crystal_size_mid 0.35
_exptl_crystal_size_min 0.12
_refine_diff_density_max 0.615
_refine_diff_density_min -0.419
_refine_diff_density_rms 0.090
_refine_ls_extinction_method none
_refine_ls_goodness_of_fit_ref 0.942
_refine_ls_hydrogen_treatment 'riding model'
_refine_ls_matrix_type full
_refine_ls_number_parameters 259
_refine_ls_number_reflns 2547
_refine_ls_number_restraints 12
_refine_ls_restrained_S_all 0.958
_refine_ls_R_factor_all 0.1042
_refine_ls_R_factor_gt 0.0798
_refine_ls_shift/su_max 0.000
_refine_ls_shift/su_mean 0.000
_refine_ls_structure_factor_coef Fsqd
_refine_ls_weighting_details 'calc w=1/[\s^2^(Fo^2^)+(0.1899P)^2^+0.8318P] where P=(Fo^2^+2Fc^2^)/3'
_refine_ls_weighting_scheme calc
_refine_ls_wR_factor_gt 0.2180
_refine_ls_wR_factor_ref 0.2462
_reflns_number_gt 1736
_reflns_number_total 2547
_reflns_threshold_expression >2sigma(I)
_cod_data_source_file c0ce00265h.txt
_cod_data_source_block 1
_cod_depositor_comments
;
The following automatic conversions were performed:

'_symmetry_cell_setting' value 'Orthorhombic' changed to
'orthorhombic' according to
/home/saulius/struct/CIF-dictionaries/cif_core.dic dictionary named
'cif_core.dic' version 2.4.2 from 2011-04-26.

Automatic conversion script
Id: cif_fix_values 1891 2012-01-12 08:04:46Z andrius 
;
_cod_original_sg_symbol_H-M 'Pnnm '
_cod_database_code 7212878

loop_
_symmetry_equiv_pos_as_xyz
'x, y, z'
'-x, -y, z'
'-x+1/2, y+1/2, -z+1/2'
'x+1/2, -y+1/2, -z+1/2'
'-x, -y, -z'
'x, y, -z'
'x-1/2, -y-1/2, z-1/2'
'-x-1/2, y-1/2, z-1/2'

loop_
_atom_site_label
_atom_site_type_symbol
_atom_site_fract_x
_atom_site_fract_y
_atom_site_fract_z
_atom_site_U_iso_or_equiv
_atom_site_adp_type
_atom_site_occupancy
_atom_site_symmetry_multiplicity
_atom_site_calc_flag
_atom_site_refinement_flags
_atom_site_disorder_assembly
_atom_site_disorder_group
O1 O 0.22929(17) -0.6716(2) 0.1132(2) 0.0752(9) Uani 1 1 d . . .
O2 O 0.1178(2) -0.1727(2) 0.10799(19) 0.0744(9) Uani 1 1 d . . .
N1 N 0.2100(2) -0.5151(3) 0.2035(2) 0.0619(9) Uani 1 1 d . . .
N2 N 0.23064(19) -0.2840(3) 0.0780(2) 0.0595(8) Uani 1 1 d . . .
N3 N 0.27287(17) -0.4872(3) 0.0773(2) 0.0598(9) Uani 1 1 d . . .
N4 N 0.0404(2) -0.3706(3) 0.2741(2) 0.0593(8) Uani 1 1 d . . .
N5 N 0.1643(2) -0.3133(3) 0.2007(2) 0.0618(9) Uani 1 1 d . . .
N6 N 0.0882(2) -0.5710(3) 0.2791(2) 0.0628(9) Uani 1 1 d . . .
C1 C 0.2322(2) -0.3930(3) 0.2061(3) 0.0604(10) Uani 1 1 d . . .
H1A H 0.2674 -0.3754 0.2555 0.072 Uiso 1 1 calc R . .
C2 C 0.2776(2) -0.3751(3) 0.1195(3) 0.0618(11) Uani 1 1 d . . .
H2A H 0.3343 -0.3512 0.1287 0.074 Uiso 1 1 calc R . .
C3 C 0.1756(3) -0.5789(4) 0.2734(3) 0.0693(11) Uani 1 1 d . . .
H3A H 0.1991 -0.5506 0.3269 0.083 Uiso 1 1 calc R . .
H3B H 0.1907 -0.6602 0.2675 0.083 Uiso 1 1 calc R . .
C4 C 0.1080(3) -0.2898(3) 0.2708(3) 0.0614(10) Uani 1 1 d . . .
H4B H 0.0868 -0.2114 0.2644 0.074 Uiso 1 1 calc R . .
H4C H 0.1375 -0.2933 0.3249 0.074 Uiso 1 1 calc R . .
C5 C 0.2546(4) -0.2251(5) 0.0000 0.0624(14) Uani 1 2 d S . .
H5A H 0.2307 -0.1478 0.0000 0.075 Uiso 1 2 calc SR . .
H5B H 0.3134 -0.2161 0.0000 0.075 Uiso 1 2 calc SR . .
C6 C 0.3159(3) -0.5174(5) 0.0000 0.0638(15) Uani 1 2 d S . .
H6A H 0.3684 -0.4782 0.0000 0.077 Uiso 1 2 calc SR . .
H6B H 0.3262 -0.6006 0.0000 0.077 Uiso 1 2 calc SR . .
C7 C 0.1653(2) -0.2501(3) 0.1264(2) 0.0555(9) Uani 1 1 d . . .
C8 C 0.2363(2) -0.5678(3) 0.1293(3) 0.0604(10) Uani 1 1 d . . .
C9 C 0.0435(3) -0.4791(3) 0.3223(3) 0.0578(9) Uani 1 1 d . . .
H9A H 0.061(3) -0.471(4) 0.380(3) 0.069 Uiso 1 1 d . . .
C10 C 0.0371(3) -0.6592(3) 0.2540(3) 0.0613(10) Uani 1 1 d . . .
S1 S 0.00142(8) 0.25926(12) 0.5000 0.0603(5) Uani 1 2 d S . .
O7 O -0.0813(3) 0.2883(6) 0.5000 0.1153(19) Uani 1 2 d S . .
O8 O 0.0493(4) 0.3630(7) 0.5000 0.165(4) Uani 1 2 d S . .
O9 O 0.0289(3) 0.1969(6) 0.5725(4) 0.154(2) Uani 1 1 d . . .
O3 O 0.0587(2) -0.7488(2) 0.2185(2) 0.0823(10) Uani 1 1 d . . .
O1W O -0.0286(5) 0.0046(12) 0.6437(7) 0.120(3) Uani 0.50 1 d P . .
O9W O -0.1324(12) -0.0650(15) 0.1366(16) 0.143(8) Uani 0.25 1 d P A 1
O12W O -0.2765(12) -0.096(2) 0.0000 0.199(9) Uani 0.50 2 d SPU B 1
O8W O -0.0258(12) -0.281(2) 0.0000 0.178(9) Uani 0.50 2 d SP C 1
O4W O -0.092(2) -0.275(3) 0.0000 0.152(12) Uani 0.25 2 d SP D 2
O13W O -0.0801(10) -0.0164(8) 0.2172(8) 0.167(5) Uani 0.50 1 d PU E 2
O10W O -0.043(2) -0.525(4) 0.0000 0.171(18) Uani 0.25 2 d SP . 2
O3W O -0.3229(14) -0.0302(18) 0.0000 0.091(6) Uani 0.25 2 d SP F 2
O5W O -0.0207(18) -0.443(3) 0.0000 0.101(7) Uani 0.25 2 d SP . 3

loop_
_atom_site_aniso_label
_atom_site_aniso_U_11
_atom_site_aniso_U_22
_atom_site_aniso_U_33
_atom_site_aniso_U_23
_atom_site_aniso_U_13
_atom_site_aniso_U_12
O1 0.0717(18) 0.0404(15) 0.114(2) -0.0058(14) 0.0176(16) 0.0043(12)
O2 0.096(2) 0.0519(16) 0.0751(18) 0.0035(13) -0.0004(16) 0.0205(14)
N1 0.0623(18) 0.0426(17) 0.081(2) 0.0009(15) 0.0011(16) 0.0026(14)
N2 0.0620(18) 0.0440(16) 0.072(2) -0.0014(14) -0.0033(16) 0.0006(13)
N3 0.0493(17) 0.0474(17) 0.083(2) -0.0030(15) 0.0031(15) 0.0015(12)
N4 0.073(2) 0.0361(15) 0.069(2) 0.0026(13) -0.0084(16) -0.0018(14)
N5 0.071(2) 0.0439(16) 0.071(2) -0.0017(15) -0.0040(16) 0.0079(14)
N6 0.076(2) 0.0396(16) 0.073(2) 0.0018(14) 0.0083(16) 0.0027(14)
C1 0.059(2) 0.0444(19) 0.078(3) -0.0001(17) -0.0152(18) -0.0031(16)
C2 0.0529(19) 0.046(2) 0.087(3) 0.0019(17) -0.0113(18) -0.0054(15)
C3 0.080(3) 0.051(2) 0.077(3) 0.0156(19) -0.007(2) 0.0130(19)
C4 0.080(3) 0.0388(18) 0.066(2) -0.0055(16) -0.0040(19) -0.0043(17)
C5 0.061(3) 0.043(3) 0.083(4) 0.000 0.000 -0.010(2)
C6 0.046(3) 0.052(3) 0.094(4) 0.000 0.000 0.008(2)
C7 0.065(2) 0.0419(18) 0.060(2) -0.0085(15) -0.0085(17) -0.0011(16)
C8 0.0465(18) 0.044(2) 0.091(3) 0.0027(19) -0.0041(18) 0.0053(14)
C9 0.079(2) 0.0400(18) 0.055(2) -0.0011(15) -0.0045(18) 0.0071(16)
C10 0.086(3) 0.0350(18) 0.063(2) 0.0033(16) 0.0131(19) 0.0008(17)
S1 0.0589(8) 0.0576(8) 0.0645(9) 0.000 0.000 0.0115(6)
O7 0.065(3) 0.132(5) 0.148(5) 0.000 0.000 0.033(3)
O8 0.085(4) 0.121(5) 0.288(11) 0.000 0.000 -0.014(4)
O9 0.137(4) 0.187(6) 0.139(4) 0.080(4) -0.006(3) 0.038(4)
O3 0.106(2) 0.0421(15) 0.099(2) -0.0072(14) 0.0256(19) 0.0040(14)
O1W 0.128(9) 0.119(6) 0.113(6) 0.004(6) -0.010(5) -0.021(9)
O9W 0.146(16) 0.078(10) 0.20(2) 0.088(13) 0.003(14) 0.016(10)
O12W 0.139(12) 0.159(14) 0.300(19) 0.000 0.000 -0.028(11)
O8W 0.108(10) 0.27(2) 0.153(14) 0.000 0.000 0.088(14)
O4W 0.13(2) 0.12(2) 0.20(3) 0.000 0.000 -0.07(2)
O13W 0.271(13) 0.081(6) 0.151(8) 0.005(5) -0.070(9) 0.020(7)
O10W 0.10(3) 0.10(2) 0.31(5) 0.000 0.000 -0.05(2)
O3W 0.086(13) 0.059(10) 0.127(16) 0.000 0.000 -0.045(10)
O5W 0.057(12) 0.11(2) 0.140(19) 0.000 0.000 0.024(14)

loop_
_atom_type_symbol
_atom_type_description
_atom_type_scat_dispersion_real
_atom_type_scat_dispersion_imag
_atom_type_scat_source
C C 0.0033 0.0016 'International Tables Vol C Tables 4.2.6.8 and 6.1.1.4'
H H 0.0000 0.0000 'International Tables Vol C Tables 4.2.6.8 and 6.1.1.4'
N N 0.0061 0.0033 'International Tables Vol C Tables 4.2.6.8 and 6.1.1.4'
O O 0.0106 0.0060 'International Tables Vol C Tables 4.2.6.8 and 6.1.1.4'
S S 0.1246 0.1234 'International Tables Vol C Tables 4.2.6.8 and 6.1.1.4'

loop_
_geom_angle_atom_site_label_1
_geom_angle_atom_site_label_2
_geom_angle_atom_site_label_3
_geom_angle
_geom_angle_site_symmetry_1
_geom_angle_site_symmetry_3
C8 N1 C3 122.4(3) . .
C8 N1 C1 111.8(3) . .
C3 N1 C1 125.2(4) . .
C7 N2 C2 112.2(3) . .
C7 N2 C5 122.8(4) . .
C2 N2 C5 124.6(4) . .
C8 N3 C2 111.1(4) . .
C8 N3 C6 123.0(4) . .
C2 N3 C6 124.6(4) . .
C10 N4 C4 123.3(3) 2_545 .
C10 N4 C9 111.6(3) 2_545 .
C4 N4 C9 122.8(3) . .
C7 N5 C4 122.8(3) . .
C7 N5 C1 112.2(3) . .
C4 N5 C1 124.4(3) . .
C10 N6 C3 123.0(3) . .
C10 N6 C9 111.2(3) . .
C3 N6 C9 125.3(3) . .
N1 C1 N5 114.8(3) . .
N1 C1 C2 103.0(3) . .
N5 C1 C2 103.7(3) . .
N3 C2 N2 114.4(3) . .
N3 C2 C1 104.4(3) . .
N2 C2 C1 103.0(3) . .
N1 C3 N6 114.1(3) . .
N5 C4 N4 113.2(3) . .
N2 C5 N2 114.2(4) 6 .
N3 C6 N3 113.5(4) 6 .
O2 C7 N2 125.5(4) . .
O2 C7 N5 125.5(4) . .
N2 C7 N5 108.8(3) . .
O1 C8 N3 125.6(4) . .
O1 C8 N1 124.8(4) . .
N3 C8 N1 109.5(3) . .
N4 C9 N6 113.8(3) . .
N4 C9 C9 103.9(3) . 2_545
N6 C9 C9 104.2(3) . 2_545
O3 C10 N4 126.2(4) . 2_545
O3 C10 N6 125.0(4) . .
N4 C10 N6 108.8(3) 2_545 .
O7 S1 O9 115.6(3) . .
O7 S1 O9 115.6(3) . 6_556
O9 S1 O9 106.0(6) . 6_556
O7 S1 O8 109.5(4) . .
O9 S1 O8 104.4(4) . .
O9 S1 O8 104.4(4) 6_556 .

loop_
_geom_bond_atom_site_label_1
_geom_bond_atom_site_label_2
_geom_bond_distance
_geom_bond_site_symmetry_2
O1 C8 1.223(4) .
O2 C7 1.216(5) .
N1 C8 1.371(6) .
N1 C3 1.425(5) .
N1 C1 1.449(5) .
N2 C7 1.365(5) .
N2 C2 1.450(5) .
N2 C5 1.439(4) .
N3 C8 1.365(5) .
N3 C2 1.446(5) .
N3 C6 1.434(4) .
N4 C10 1.351(6) 2_545
N4 C4 1.445(5) .
N4 C9 1.455(5) .
N5 C7 1.362(5) .
N5 C4 1.450(6) .
N5 C1 1.443(5) .
N6 C10 1.371(5) .
N6 C3 1.438(6) .
N6 C9 1.449(5) .
C1 C2 1.549(6) .
C5 N2 1.439(4) 6
C6 N3 1.434(4) 6
C9 C9 1.505(8) 2_545
C10 O3 1.220(5) .
C10 N4 1.351(6) 2_545
S1 O7 1.396(5) .
S1 O9 1.407(5) .
S1 O9 1.407(5) 6_556
S1 O8 1.426(8) .
O1W O1W 0.942(16) 2
O10W O10W 1.52(5) 5_545
O5W O5W 1.47(5) 5_545
